data_4514014
loop_
_publ_author_name
'Tom\'as-Mendivil, Eder'
'Heinrich, Cl\'ement F.'
'Ortuno, Jean-Claude'
'Starck, J\'er\^ome'
'Michelet, V\'eronique'

_publ_section_title
;
 Gold-Catalyzed Access to 1H-Isochromenes: Reaction Development and
 Mechanistic Insight
;
_journal_issue 1
_journal_name_full 'ACS Catalysis'
_journal_page_first 380
_journal_paper_doi 10.1021/acscatal.6b02636
_journal_volume 7
_journal_year 2017
_chemical_formula_moiety 'C15 H12 Au Cl2 N O2, C H Cl3'
_chemical_formula_sum 'C16 H13 Au Cl5 N O2'
_chemical_formula_weight 625.49
_space_group_crystal_system triclinic
_space_group_IT_number 2
_space_group_name_Hall '-P 1'
_space_group_name_H-M_alt 'P -1'
_symmetry_space_group_name_Hall '-P 1'
_symmetry_space_group_name_H-M 'P -1'
_atom_sites_solution_hydrogens geom
_atom_sites_solution_primary iterative
_atom_sites_solution_secondary difmap
_audit_creation_method SHELXL-2014/7
_cell_angle_alpha 76.336(2)
_cell_angle_beta 87.282(2)
_cell_angle_gamma 65.557(2)
_cell_formula_units_Z 2
_cell_length_a 8.2785(5)
_cell_length_b 8.9703(5)
_cell_length_c 14.5673(8)
_cell_measurement_reflns_used 9920
_cell_measurement_temperature 200(2)
_cell_measurement_theta_max 68
_cell_measurement_theta_min 3
_cell_volume 955.40(10)
_computing_cell_refinement 'Bruker SAINT'
_computing_data_collection 'Bruker APEX2'
_computing_data_reduction 'Bruker SAINT'
_computing_molecular_graphics 'DIAMOND (Brandenburg, 2006)'
_computing_publication_material 'WinGX publication routines (Farrugia, 2012)'
_computing_structure_refinement 'SHELXL-2014/7 (Sheldrick, 2014)'
_computing_structure_solution 'SUPERFLIP (Palatinus & Chapuis,2007)'
_diffrn_ambient_temperature 200(2)
_diffrn_measured_fraction_theta_full 0.976
_diffrn_measured_fraction_theta_max 0.970
_diffrn_measurement_device_type 'Bruker APEX-II CCD'
_diffrn_measurement_method '\f and \w scans'
_diffrn_radiation_monochromator 'multi layer miror'
_diffrn_radiation_type CuK\a
_diffrn_radiation_wavelength 1.5418
_diffrn_reflns_av_R_equivalents 0.0429
_diffrn_reflns_av_unetI/netI 0.0291
_diffrn_reflns_Laue_measured_fraction_full 0.976
_diffrn_reflns_Laue_measured_fraction_max 0.970
_diffrn_reflns_limit_h_max 9
_diffrn_reflns_limit_h_min -9
_diffrn_reflns_limit_k_max 10
_diffrn_reflns_limit_k_min -10
_diffrn_reflns_limit_l_max 17
_diffrn_reflns_limit_l_min -17
_diffrn_reflns_number 14931
_diffrn_reflns_point_group_measured_fraction_full 0.976
_diffrn_reflns_point_group_measured_fraction_max 0.970
_diffrn_reflns_theta_full 67.680
_diffrn_reflns_theta_max 68.327
_diffrn_reflns_theta_min 3.127
_diffrn_source 'micro focus sealed tube'
_exptl_absorpt_coefficient_mu 21.002
_exptl_absorpt_correction_T_max 0.43
_exptl_absorpt_correction_T_min 0.28
_exptl_absorpt_correction_type multi-scan
_exptl_crystal_colour orange
_exptl_crystal_density_diffrn 2.174
_exptl_crystal_density_method 'not measured'
_exptl_crystal_description stick
_exptl_crystal_F_000 592
_exptl_crystal_size_max 0.17
_exptl_crystal_size_mid 0.06
_exptl_crystal_size_min 0.04
_refine_diff_density_max 2.149
_refine_diff_density_min -0.917
_refine_diff_density_rms 0.157
_refine_ls_extinction_method none
_refine_ls_goodness_of_fit_ref 1.078
_refine_ls_hydrogen_treatment constr
_refine_ls_matrix_type full
_refine_ls_number_parameters 227
_refine_ls_number_reflns 3397
_refine_ls_number_restraints 0
_refine_ls_restrained_S_all 1.078
_refine_ls_R_factor_all 0.0305
_refine_ls_R_factor_gt 0.0299
_refine_ls_shift/su_max 0.000
_refine_ls_shift/su_mean 0.000
_refine_ls_structure_factor_coef Fsqd
_refine_ls_weighting_details 'w=1/[\s^2^(Fo^2^)+(0.0581P)^2^+0.2722P] where P=(Fo^2^+2Fc^2^)/3'
_refine_ls_weighting_scheme calc
_refine_ls_wR_factor_gt 0.0767
_refine_ls_wR_factor_ref 0.0773
_reflns_Friedel_coverage 0.000
_reflns_number_gt 3303
_reflns_number_total 3397
_reflns_threshold_expression 'I > 2\s(I)'
_cod_data_source_file cs6b02636_si_002.cif
_cod_data_source_block shelx
_cod_database_code 4514014
_shelx_shelxl_version_number 2014/7
_shelx_space_group_comment
;
The symmetry employed for this shelxl refinement is uniquely defined
by the following loop, which should always be used as a source of
symmetry information in preference to the above space-group names.
They are only intended as comments.
;
_exptl_absorpt_special_details
;
SADABS, Bruker AXS Inc., Madison, 
Wisconsin, USA. 
;

loop_
_space_group_symop_operation_xyz
'x, y, z'
'-x, -y, -z'

loop_
_atom_site_label
_atom_site_type_symbol
_atom_site_fract_x
_atom_site_fract_y
_atom_site_fract_z
_atom_site_U_iso_or_equiv
_atom_site_adp_type
_atom_site_occupancy
_atom_site_site_symmetry_order
_atom_site_calc_flag
_atom_site_refinement_flags_posn
_atom_site_refinement_flags_adp
Au1 Au 0.05558(2) 0.75721(2) 0.10140(2) 0.02671(10) Uani 1 1 d . .
C1 C 0.0193(6) 0.7239(6) -0.0977(3) 0.0377(10) Uani 1 1 d . .
H1 H -0.0777 0.8318 -0.1082 0.045 Uiso 1 1 calc R U
C2 C 0.0604(7) 0.6367(7) -0.1680(3) 0.0418(11) Uani 1 1 d . .
H2 H -0.0077 0.6848 -0.2266 0.050 Uiso 1 1 calc R U
C3 C 0.1991(7) 0.4810(7) -0.1535(3) 0.0391(10) Uani 1 1 d . .
H3 H 0.2272 0.4201 -0.2015 0.047 Uiso 1 1 calc R U
C4 C 0.2987(6) 0.4124(6) -0.0675(3) 0.0321(9) Uani 1 1 d . .
H4 H 0.3955 0.3044 -0.0559 0.039 Uiso 1 1 calc R U
C5 C 0.2537(5) 0.5051(5) 0.0006(3) 0.0268(8) Uani 1 1 d . .
C6 C 0.3449(5) 0.4556(5) 0.0924(3) 0.0270(8) Uani 1 1 d . .
C7 C 0.2890(5) 0.5567(5) 0.1536(3) 0.0242(8) Uani 1 1 d . .
C8 C 0.4021(5) 0.5097(5) 0.2390(3) 0.0285(8) Uani 1 1 d . .
C9 C 0.5308(6) 0.3433(6) 0.2631(3) 0.0316(9) Uani 1 1 d . .
C10 C 0.5401(6) 0.2228(5) 0.2051(3) 0.0305(8) Uani 1 1 d . .
H10 H 0.6634 0.1319 0.2116 0.037 Uiso 1 1 calc R U
C11 C 0.4429(8) 0.0088(7) 0.2054(4) 0.0446(12) Uani 1 1 d . .
H11A H 0.4215 0.0436 0.1365 0.067 Uiso 1 1 calc R U
H11B H 0.3578 -0.0363 0.2337 0.067 Uiso 1 1 calc R U
H11C H 0.5642 -0.0783 0.2217 0.067 Uiso 1 1 calc R U
C12 C 0.3980(6) 0.6202(6) 0.2935(3) 0.0365(9) Uani 1 1 d . .
H12 H 0.3129 0.7341 0.2777 0.044 Uiso 1 1 calc R U
C13 C 0.5179(7) 0.5638(7) 0.3703(3) 0.0436(11) Uani 1 1 d . .
H13 H 0.5133 0.6399 0.4070 0.052 Uiso 1 1 calc R U
C14 C 0.6434(7) 0.4001(7) 0.3946(3) 0.0453(12) Uani 1 1 d . .
H14 H 0.7233 0.3626 0.4482 0.054 Uiso 1 1 calc R U
C15 C 0.6519(7) 0.2905(7) 0.3397(3) 0.0387(11) Uani 1 1 d . .
H15 H 0.7412 0.1783 0.3545 0.046 Uiso 1 1 calc R U
C16 C 0.2450(8) 0.1989(8) 0.4352(3) 0.0410(11) Uani 1 1 d . .
H16 H 0.3550 0.1773 0.3991 0.049 Uiso 1 1 calc R U
N1 N 0.1151(5) 0.6581(5) -0.0142(2) 0.0276(7) Uani 1 1 d . .
O1 O 0.4936(4) 0.3080(4) 0.1072(2) 0.0316(6) Uani 1 1 d . .
O2 O 0.4215(4) 0.1514(4) 0.2410(2) 0.0331(6) Uani 1 1 d . .
Cl1 Cl -0.21521(15) 0.97626(15) 0.02984(8) 0.0385(2) Uani 1 1 d . .
Cl2 Cl -0.01833(18) 0.84040(18) 0.23836(9) 0.0492(3) Uani 1 1 d . .
Cl3 Cl 0.0988(2) 0.40905(19) 0.39388(11) 0.0584(3) Uani 1 1 d . .
Cl4 Cl 0.3054(3) 0.1536(3) 0.55650(10) 0.0772(5) Uani 1 1 d . .
Cl5 Cl 0.1519(2) 0.06228(19) 0.41706(10) 0.0568(3) Uani 1 1 d . .

loop_
_atom_site_aniso_label
_atom_site_aniso_U_11
_atom_site_aniso_U_22
_atom_site_aniso_U_33
_atom_site_aniso_U_23
_atom_site_aniso_U_13
_atom_site_aniso_U_12
Au1 0.02698(13) 0.02337(14) 0.02726(13) -0.00377(8) 0.00486(8) -0.00958(9)
C1 0.035(2) 0.044(3) 0.028(2) -0.0024(19) -0.0007(17) -0.014(2)
C2 0.043(3) 0.056(3) 0.027(2) -0.004(2) 0.0016(18) -0.024(2)
C3 0.047(3) 0.051(3) 0.029(2) -0.012(2) 0.0123(18) -0.029(2)
C4 0.038(2) 0.034(2) 0.0306(19) -0.0074(17) 0.0109(17) -0.0221(19)
C5 0.028(2) 0.027(2) 0.0269(18) 0.0010(15) 0.0057(15) -0.0175(17)
C6 0.0271(19) 0.024(2) 0.0289(18) -0.0018(15) 0.0058(15) -0.0118(16)
C7 0.0230(18) 0.021(2) 0.0257(18) -0.0012(15) 0.0037(14) -0.0092(16)
C8 0.029(2) 0.031(2) 0.0298(19) -0.0042(16) 0.0066(16) -0.0186(18)
C9 0.034(2) 0.033(2) 0.030(2) -0.0011(17) 0.0074(17) -0.0189(19)
C10 0.0269(19) 0.028(2) 0.032(2) -0.0008(17) 0.0049(16) -0.0109(17)
C11 0.050(3) 0.038(3) 0.052(3) -0.014(2) 0.005(2) -0.022(2)
C12 0.044(2) 0.039(3) 0.035(2) -0.0084(19) 0.0061(19) -0.026(2)
C13 0.049(3) 0.053(3) 0.039(2) -0.016(2) 0.004(2) -0.029(3)
C14 0.047(3) 0.059(3) 0.033(2) -0.001(2) -0.003(2) -0.030(3)
C15 0.035(2) 0.046(3) 0.033(2) 0.002(2) -0.0001(18) -0.019(2)
C16 0.049(3) 0.055(3) 0.029(2) -0.007(2) 0.0049(19) -0.033(2)
N1 0.0316(18) 0.0293(19) 0.0237(16) -0.0062(14) 0.0066(13) -0.0148(15)
O1 0.0316(15) 0.0269(15) 0.0298(14) -0.0025(11) 0.0065(11) -0.0085(13)
O2 0.0404(16) 0.0295(15) 0.0343(14) -0.0051(12) 0.0086(12) -0.0212(13)
Cl1 0.0309(5) 0.0331(6) 0.0425(6) -0.0053(4) 0.0023(4) -0.0065(4)
Cl2 0.0472(7) 0.0497(7) 0.0355(6) -0.0175(5) 0.0056(5) -0.0019(6)
Cl3 0.0641(8) 0.0534(8) 0.0569(7) -0.0104(6) 0.0087(6) -0.0255(7)
Cl4 0.1183(15) 0.0946(13) 0.0356(6) -0.0028(7) -0.0128(8) -0.0654(12)
Cl5 0.0637(8) 0.0623(8) 0.0564(7) -0.0054(6) -0.0052(6) -0.0417(7)

loop_
_atom_type_symbol
_atom_type_description
_atom_type_scat_dispersion_real
_atom_type_scat_dispersion_imag
_atom_type_scat_source
C C 0.0181 0.0091 'International Tables Vol C Tables 4.2.6.8 and 6.1.1.4'
H H 0.0000 0.0000 'International Tables Vol C Tables 4.2.6.8 and 6.1.1.4'
Cl Cl 0.3639 0.7018 'International Tables Vol C Tables 4.2.6.8 and 6.1.1.4'
Au Au -4.4197 7.2980 'International Tables Vol C Tables 4.2.6.8 and 6.1.1.4'
N N 0.0311 0.0180 'International Tables Vol C Tables 4.2.6.8 and 6.1.1.4'
O O 0.0492 0.0322 'International Tables Vol C Tables 4.2.6.8 and 6.1.1.4'

loop_
_geom_angle_atom_site_label_1
_geom_angle_atom_site_label_2
_geom_angle_atom_site_label_3
_geom_angle
N1 Au1 C7 81.51(16)
N1 Au1 Cl2 173.01(10)
C7 Au1 Cl2 96.33(12)
N1 Au1 Cl1 93.32(11)
C7 Au1 Cl1 174.59(11)
Cl2 Au1 Cl1 88.62(4)
N1 C1 C2 120.8(5)
N1 C1 H1 119.6
C2 C1 H1 119.6
C3 C2 C1 120.0(4)
C3 C2 H2 120.0
C1 C2 H2 120.0
C2 C3 C4 119.4(4)
C2 C3 H3 120.3
C4 C3 H3 120.3
C5 C4 C3 118.5(4)
C5 C4 H4 120.7
C3 C4 H4 120.7
N1 C5 C4 121.6(4)
N1 C5 C6 112.5(4)
C4 C5 C6 125.9(4)
C7 C6 O1 124.7(4)
C7 C6 C5 120.9(4)
O1 C6 C5 114.3(3)
C6 C7 C8 117.6(4)
C6 C7 Au1 109.7(3)
C8 C7 Au1 132.7(3)
C12 C8 C9 118.6(4)
C12 C8 C7 125.0(4)
C9 C8 C7 116.2(4)
C15 C9 C8 120.2(4)
C15 C9 C10 120.0(4)
C8 C9 C10 119.8(4)
O2 C10 O1 110.3(3)
O2 C10 C9 107.5(3)
O1 C10 C9 110.9(3)
O2 C10 H10 109.4
O1 C10 H10 109.4
C9 C10 H10 109.4
O2 C11 H11A 109.5
O2 C11 H11B 109.5
H11A C11 H11B 109.5
O2 C11 H11C 109.5
H11A C11 H11C 109.5
H11B C11 H11C 109.5
C13 C12 C8 120.1(5)
C13 C12 H12 120.0
C8 C12 H12 120.0
C14 C13 C12 121.4(5)
C14 C13 H13 119.3
C12 C13 H13 119.3
C13 C14 C15 119.1(5)
C13 C14 H14 120.4
C15 C14 H14 120.4
C14 C15 C9 120.6(5)
C14 C15 H15 119.7
C9 C15 H15 119.7
Cl3 C16 Cl4 111.2(3)
Cl3 C16 Cl5 111.2(3)
Cl4 C16 Cl5 109.4(3)
Cl3 C16 H16 108.3
Cl4 C16 H16 108.3
Cl5 C16 H16 108.3
C1 N1 C5 119.6(4)
C1 N1 Au1 125.7(3)
C5 N1 Au1 114.4(3)
C6 O1 C10 114.0(3)
C10 O2 C11 113.4(3)

loop_
_geom_bond_atom_site_label_1
_geom_bond_atom_site_label_2
_geom_bond_distance
Au1 N1 2.034(3)
Au1 C7 2.041(4)
Au1 Cl2 2.2631(12)
Au1 Cl1 2.3625(11)
C1 N1 1.349(6)
C1 C2 1.380(7)
C1 H1 0.9500
C2 C3 1.367(8)
C2 H2 0.9500
C3 C4 1.394(7)
C3 H3 0.9500
C4 C5 1.382(6)
C4 H4 0.9500
C5 N1 1.352(6)
C5 C6 1.448(6)
C6 C7 1.351(6)
C6 O1 1.363(5)
C7 C8 1.463(6)
C8 C12 1.398(6)
C8 C9 1.399(7)
C9 C15 1.392(7)
C9 C10 1.498(6)
C10 O2 1.400(5)
C10 O1 1.435(5)
C10 H10 1.0000
C11 O2 1.432(6)
C11 H11A 0.9800
C11 H11B 0.9800
C11 H11C 0.9800
C12 C13 1.384(7)
C12 H12 0.9500
C13 C14 1.374(9)
C13 H13 0.9500
C14 C15 1.385(8)
C14 H14 0.9500
C15 H15 0.9500
C16 Cl3 1.740(6)
C16 Cl4 1.765(5)
C16 Cl5 1.766(5)
C16 H16 1.0000
